data_1560547
loop_
_publ_author_name
'Wang, Yi'
'Suen, Nian-Tzu'
'Kunene, Thabiso'
'Stoyko, Stanislav'
'Bobev, Svilen'

_publ_section_title
;
 Synthesis and structural characterization of the Zintl phases
 Na3Ca3TrPn4, Na3Sr3TrPn4, and Na3Eu3TrPn4 (Tr=Al, Ga, In; Pn=P, As, Sb)
;
_journal_name_full 'Journal of Solid State Chemistry'
_journal_page_first 160
_journal_page_last 168
_journal_paper_doi 10.1016/j.jssc.2017.02.026
_journal_volume 249
_journal_year 2017
_chemical_formula_sum 'Ca3 Ga Na3 P4'
_chemical_formula_weight 382.81
_space_group_IT_number 186
_space_group_name_Hall 'P 6c -2c'
_space_group_name_H-M_alt 'P 63 m c'
_symmetry_cell_setting hexagonal
_symmetry_space_group_name_H-M 'P 63 m c'
_atom_sites_solution_hydrogens .
_atom_sites_solution_primary direct
_atom_sites_solution_secondary difmap
_cell_angle_alpha 90.00
_cell_angle_beta 90.00
_cell_angle_gamma 120.00
_cell_formula_units_Z 2
_cell_length_a 9.174(2)
_cell_length_b 9.174(2)
_cell_length_c 7.035(4)
_cell_measurement_reflns_used 169
_cell_measurement_temperature 200(2)
_cell_measurement_theta_max 15.57
_cell_measurement_theta_min 2.56
_cell_volume 512.8(3)
_computing_cell_refinement 'Bruker SMART'
_computing_data_collection 'Bruker SMART'
_computing_data_reduction 'Bruker SAINT'
_computing_molecular_graphics 'Bruker SHELXTL'
_computing_publication_material 'Bruker SHELXTL'
_computing_structure_refinement 'SHELXL-97 (Sheldrick, 1997)'
_computing_structure_solution 'SHELXS-97 (Sheldrick, 1990)'
_diffrn_ambient_temperature 200(2)
_diffrn_measured_fraction_theta_full 1.000
_diffrn_measured_fraction_theta_max 1.000
_diffrn_measurement_device_type 'CCD area detector'
_diffrn_measurement_method 'phi and omega scans'
_diffrn_radiation_monochromator graphite
_diffrn_radiation_source 'fine-focus sealed tube'
_diffrn_radiation_type MoK\a
_diffrn_radiation_wavelength 0.71073
_diffrn_reflns_av_R_equivalents 0.1757
_diffrn_reflns_av_sigmaI/netI 0.0825
_diffrn_reflns_limit_h_max 12
_diffrn_reflns_limit_h_min -12
_diffrn_reflns_limit_k_max 12
_diffrn_reflns_limit_k_min -12
_diffrn_reflns_limit_l_max 9
_diffrn_reflns_limit_l_min -9
_diffrn_reflns_number 6892
_diffrn_reflns_theta_full 29.47
_diffrn_reflns_theta_max 29.47
_diffrn_reflns_theta_min 2.56
_exptl_absorpt_coefficient_mu 4.859
_exptl_absorpt_correction_T_max 0.8219
_exptl_absorpt_correction_T_min 0.7430
_exptl_absorpt_correction_type multi-scan
_exptl_absorpt_process_details SADABS
_exptl_crystal_colour grey
_exptl_crystal_density_diffrn 2.479
_exptl_crystal_density_meas .
_exptl_crystal_density_method 'not measured'
_exptl_crystal_description irregular
_exptl_crystal_F_000 368
_exptl_crystal_size_max 0.07
_exptl_crystal_size_mid 0.06
_exptl_crystal_size_min 0.04
_refine_diff_density_max 1.055
_refine_diff_density_min -0.580
_refine_diff_density_rms 0.155
_refine_ls_abs_structure_details 'Flack H D (1983), Acta Cryst. A39, 876-881'
_refine_ls_abs_structure_Flack 0.00(4)
_refine_ls_extinction_coef 0.0047(18)
_refine_ls_extinction_expression Fc^*^=kFc[1+0.001xFc^2^\l^3^/sin(2\q)]^-1/4^
_refine_ls_extinction_method SHELXL
_refine_ls_goodness_of_fit_ref 1.079
_refine_ls_hydrogen_treatment .
_refine_ls_matrix_type full
_refine_ls_number_parameters 27
_refine_ls_number_reflns 557
_refine_ls_number_restraints 1
_refine_ls_restrained_S_all 1.078
_refine_ls_R_factor_all 0.0738
_refine_ls_R_factor_gt 0.0504
_refine_ls_shift/su_max 0.004
_refine_ls_shift/su_mean 0.001
_refine_ls_structure_factor_coef Fsqd
_refine_ls_weighting_details 'calc w=1/[\s^2^(Fo^2^)+(0.0297P)^2^+0.5956P] where P=(Fo^2^+2Fc^2^)/3'
_refine_ls_weighting_scheme calc
_refine_ls_wR_factor_gt 0.0838
_refine_ls_wR_factor_ref 0.0905
_reflns_number_gt 442
_reflns_number_total 557
_reflns_threshold_expression >2sigma(I)
_cod_data_source_file JSSC-2017-249-160.cif
_cod_data_source_block Na3Ca3GaP4
_cod_depositor_comments
;
The following automatic conversions were performed:

data item '_symmetry_cell_setting' value 'Hexagonal' was changed to
'hexagonal' in accordance with the built-in table derived from the
CIF Core dictionary named 'cif_core.dic' version 2.4.5 last updated
on 2014-11-21.

Automatic conversion script
Id: cif_fix_values 8369 2020-08-20 11:38:08Z andrius 
;
_cod_original_sg_symbol_H-M P6(3)mc
_cod_database_code 1560547

loop_
_symmetry_equiv_pos_as_xyz
'x, y, z'
'-y, x-y, z'
'-x+y, -x, z'
'-x, -y, z+1/2'
'y, -x+y, z+1/2'
'x-y, x, z+1/2'
'-y, -x, z'
'-x+y, y, z'
'x, x-y, z'
'y, x, z+1/2'
'x-y, -y, z+1/2'
'-x, -x+y, z+1/2'

loop_
_atom_site_label
_atom_site_type_symbol
_atom_site_fract_x
_atom_site_fract_y
_atom_site_fract_z
_atom_site_U_iso_or_equiv
_atom_site_adp_type
_atom_site_occupancy
_atom_site_symmetry_multiplicity
_atom_site_calc_flag
_atom_site_refinement_flags
_atom_site_disorder_assembly
_atom_site_disorder_group
Na Na 0.1354(3) 0.8646(3) 0.0545(5) 0.0260(10) Uani 1 2 d S . .
Ca Ca 0.52441(11) 0.47559(11) 0.2278(3) 0.0182(5) Uani 1 2 d S . .
Ga Ga 0.3333 0.6667 0.3473(3) 0.0162(4) Uani 1 6 d S . .
P1 P 0.19119(14) 0.80881(14) 0.4543(4) 0.0160(5) Uani 1 2 d S . .
P2 P 0.3333 0.6667 0.0000(6) 0.0161(9) Uani 1 6 d S . .

loop_
_atom_site_aniso_label
_atom_site_aniso_U_11
_atom_site_aniso_U_22
_atom_site_aniso_U_33
_atom_site_aniso_U_23
_atom_site_aniso_U_13
_atom_site_aniso_U_12
Na 0.0198(16) 0.0198(16) 0.035(3) 0.0024(9) -0.0024(9) 0.0075(17)
Ca 0.0177(7) 0.0177(7) 0.0190(9) 0.0008(5) -0.0008(5) 0.0086(8)
Ga 0.0159(6) 0.0159(6) 0.0168(9) 0.000 0.000 0.0080(3)
P1 0.0159(8) 0.0159(8) 0.0178(11) -0.0007(6) 0.0007(6) 0.0093(10)
P2 0.0154(14) 0.0154(14) 0.017(2) 0.000 0.000 0.0077(7)

loop_
_atom_type_symbol
_atom_type_description
_atom_type_scat_dispersion_real
_atom_type_scat_dispersion_imag
_atom_type_scat_source
Na Na 0.0362 0.0249 'International Tables Vol C Tables 4.2.6.8 and 6.1.1.4'
Ga Ga 0.2307 1.6083 'International Tables Vol C Tables 4.2.6.8 and 6.1.1.4'
Ca Ca 0.2262 0.3064 'International Tables Vol C Tables 4.2.6.8 and 6.1.1.4'
P P 0.1023 0.0942 'International Tables Vol C Tables 4.2.6.8 and 6.1.1.4'

loop_
_geom_angle_atom_site_label_1
_geom_angle_atom_site_label_2
_geom_angle_atom_site_label_3
_geom_angle
_geom_angle_site_symmetry_1
_geom_angle_site_symmetry_3
P1 Na P1 140.42(17) 5_454 6_664
P1 Na P1 107.96(9) 5_454 .
P1 Na P1 107.96(9) 6_664 .
P1 Na P2 101.18(10) 5_454 .
P1 Na P2 101.18(10) 6_664 .
P1 Na P2 79.44(12) . .
P1 Na Ca 57.23(6) 5_454 3_565
P1 Na Ca 161.34(14) 6_664 3_565
P1 Na Ca 60.20(7) . 3_565
P2 Na Ca 63.79(8) . 3_565
P1 Na Ca 161.34(14) 5_454 2_665
P1 Na Ca 57.23(6) 6_664 2_665
P1 Na Ca 60.20(7) . 2_665
P2 Na Ca 63.79(8) . 2_665
Ca Na Ca 104.57(12) 3_565 2_665
P1 Na Ca 57.21(7) 5_454 6_554
P1 Na Ca 118.25(13) 6_664 6_554
P1 Na Ca 115.90(11) . 6_554
P2 Na Ca 51.12(8) . 6_554
Ca Na Ca 62.21(6) 3_565 6_554
Ca Na Ca 112.76(12) 2_665 6_554
P1 Na Ca 118.25(13) 5_454 5_564
P1 Na Ca 57.21(7) 6_664 5_564
P1 Na Ca 115.90(11) . 5_564
P2 Na Ca 51.12(8) . 5_564
Ca Na Ca 112.77(12) 3_565 5_564
Ca Na Ca 62.21(6) 2_665 5_564
Ca Na Ca 65.27(9) 6_554 5_564
P1 Na Na 48.22(9) 5_454 3_465
P1 Na Na 105.94(9) 6_664 3_465
P1 Na Na 105.10(8) . 3_465
P2 Na Na 149.28(2) . 3_465
Ca Na Na 91.63(7) 3_565 3_465
Ca Na Na 145.04(8) 2_665 3_465
Ca Na Na 102.19(5) 6_554 3_465
Ca Na Na 138.63(6) 5_564 3_465
P1 Na Na 105.94(9) 5_454 2_675
P1 Na Na 48.22(9) 6_664 2_675
P1 Na Na 105.10(8) . 2_675
P2 Na Na 149.28(2) . 2_675
Ca Na Na 145.04(8) 3_565 2_675
Ca Na Na 91.63(7) 2_665 2_675
Ca Na Na 138.63(6) 6_554 2_675
Ca Na Na 102.19(5) 5_564 2_675
Na Na Na 60.000(1) 3_465 2_675
P1 Na Na 45.64(10) 5_454 5_454
P1 Na Na 98.69(9) 6_664 5_454
P1 Na Na 153.13(4) . 5_454
P2 Na Na 98.97(9) . 5_454
Ca Na Na 94.77(7) 3_565 5_454
Ca Na Na 142.94(10) 2_665 5_454
Ca Na Na 50.29(6) 6_554 5_454
Ca Na Na 81.28(7) 5_564 5_454
Na Na Na 63.14(4) 3_465 5_454
Na Na Na 90.0 2_675 5_454
P1 Na Na 98.69(9) 5_454 6_664
P1 Na Na 45.64(10) 6_664 6_664
P1 Na Na 153.13(4) . 6_664
P2 Na Na 98.97(9) . 6_664
Ca Na Na 142.94(10) 3_565 6_664
Ca Na Na 94.77(7) 2_665 6_664
Ca Na Na 81.28(7) 6_554 6_664
Ca Na Na 50.29(6) 5_564 6_664
Na Na Na 90.0 3_465 6_664
Na Na Na 63.14(4) 2_675 6_664
Na Na Na 53.72(9) 5_454 6_664
P2 Ca P1 97.37(7) 4_665 6_654
P2 Ca P1 97.37(7) 4_665 5_554
P1 Ca P1 82.47(11) 6_654 5_554
P2 Ca Ga 124.24(10) 4_665 .
P1 Ca Ga 122.71(6) 6_654 .
P1 Ca Ga 122.71(6) 5_554 .
P2 Ca P1 97.72(8) 4_665 2_665
P1 Ca P1 98.55(8) 6_654 2_665
P1 Ca P1 164.61(9) 5_554 2_665
Ga Ca P1 44.31(4) . 2_665
P2 Ca P1 97.72(8) 4_665 3_565
P1 Ca P1 164.61(9) 6_654 3_565
P1 Ca P1 98.55(8) 5_554 3_565
Ga Ca P1 44.31(4) . 3_565
P1 Ca P1 76.42(10) 2_665 3_565
P2 Ca Na 124.96(8) 4_665 2_665
P1 Ca Na 52.40(6) 6_654 2_665
P1 Ca Na 118.05(10) 5_554 2_665
Ga Ca Na 70.95(7) . 2_665
P1 Ca Na 54.01(8) 2_665 2_665
P1 Ca Na 115.23(8) 3_565 2_665
P2 Ca Na 124.96(8) 4_665 3_565
P1 Ca Na 118.05(10) 6_654 3_565
P1 Ca Na 52.40(6) 5_554 3_565
Ga Ca Na 70.95(7) . 3_565
P1 Ca Na 115.23(8) 2_665 3_565
P1 Ca Na 54.01(8) 3_565 3_565
Na Ca Na 110.08(16) 2_665 3_565
P2 Ca P2 167.54(14) 4_665 .
P1 Ca P2 91.98(8) 6_654 .
P1 Ca P2 91.98(8) 5_554 .
Ga Ca P2 43.30(7) . .
P1 Ca P2 72.65(7) 2_665 .
P1 Ca P2 72.65(7) 3_565 .
Na Ca P2 55.91(8) 2_665 .
Na Ca P2 55.91(8) 3_565 .
P2 Ca Ga 90.09(8) 4_665 4_664
P1 Ca Ga 42.17(5) 6_654 4_664
P1 Ca Ga 42.17(5) 5_554 4_664
Ga Ca Ga 145.67(9) . 4_664
P1 Ca Ga 140.71(5) 2_665 4_664
P1 Ca Ga 140.71(5) 3_565 4_664
Na Ca Ga 90.22(7) 2_665 4_664
Na Ca Ga 90.22(7) 3_565 4_664
P2 Ca Ga 102.37(9) . 4_664
P2 Ca Ca 142.72(10) 4_665 4_664
P1 Ca Ca 56.57(6) 6_654 4_664
P1 Ca Ca 56.57(6) 5_554 4_664
Ga Ca Ca 93.04(8) . 4_664
P1 Ca Ca 111.23(8) 2_665 4_664
P1 Ca Ca 111.23(8) 3_565 4_664
Na Ca Ca 63.07(8) 2_665 4_664
Na Ca Ca 63.07(8) 3_565 4_664
P2 Ca Ca 49.74(8) . 4_664
Ga Ca Ca 52.63(5) 4_664 4_664
P2 Ca Ca 62.17(8) 4_665 4_665
P1 Ca Ca 135.66(6) 6_654 4_665
P1 Ca Ca 135.66(6) 5_554 4_665
Ga Ca Ca 62.08(7) . 4_665
P1 Ca Ca 51.54(6) 2_665 4_665
P1 Ca Ca 51.54(6) 3_565 4_665
Na Ca Ca 105.26(8) 2_665 4_665
Na Ca Ca 105.26(8) 3_565 4_665
P2 Ca Ca 105.38(10) . 4_665
Ga Ca Ca 152.26(8) 4_664 4_665
Ca Ca Ca 155.12(11) 4_664 4_665
P1 Ga P1 110.50(8) 2_665 3_565
P1 Ga P1 110.50(8) 2_665 .
P1 Ga P1 110.50(8) 3_565 .
P1 Ga P2 108.42(8) 2_665 .
P1 Ga P2 108.42(8) 3_565 .
P1 Ga P2 108.42(8) . .
P1 Ga Ca 68.11(4) 2_665 3_565
P1 Ga Ca 177.06(11) 3_565 3_565
P1 Ga Ca 68.11(3) . 3_565
P2 Ga Ca 74.52(5) . 3_565
P1 Ga Ca 177.06(11) 2_665 2_665
P1 Ga Ca 68.11(3) 3_565 2_665
P1 Ga Ca 68.11(3) . 2_665
P2 Ga Ca 74.52(5) . 2_665
Ca Ga Ca 113.15(4) 3_565 2_665
P1 Ga Ca 68.11(3) 2_665 .
P1 Ga Ca 68.11(3) 3_565 .
P1 Ga Ca 177.06(11) . .
P2 Ga Ca 74.52(5) . .
Ca Ga Ca 113.15(4) 3_565 .
Ca Ga Ca 113.15(4) 2_665 .
P1 Ga Ca 56.80(6) 2_665 4_665
P1 Ga Ca 56.80(6) 3_565 4_665
P1 Ga Ca 111.76(10) . 4_665
P2 Ga Ca 139.82(4) . 4_665
Ca Ga Ca 120.99(5) 3_565 4_665
Ca Ga Ca 120.99(5) 2_665 4_665
Ca Ga Ca 65.30(3) . 4_665
P1 Ga Ca 56.80(6) 2_665 6
P1 Ga Ca 111.76(10) 3_565 6
P1 Ga Ca 56.80(6) . 6
P2 Ga Ca 139.81(4) . 6
Ca Ga Ca 65.30(3) 3_565 6
Ca Ga Ca 120.99(5) 2_665 6
Ca Ga Ca 120.99(5) . 6
Ca Ga Ca 67.95(7) 4_665 6
P1 Ga Ca 111.76(10) 2_665 5_565
P1 Ga Ca 56.80(6) 3_565 5_565
P1 Ga Ca 56.80(6) . 5_565
P2 Ga Ca 139.81(4) . 5_565
Ca Ga Ca 120.99(5) 3_565 5_565
Ca Ga Ca 65.30(3) 2_665 5_565
Ca Ga Ca 120.99(5) . 5_565
Ca Ga Ca 67.95(7) 4_665 5_565
Ca Ga Ca 67.95(7) 6 5_565
Ga P1 Na 138.21(9) . 5_455
Ga P1 Na 138.21(9) . 6_665
Na P1 Na 83.55(19) 5_455 6_665
Ga P1 Na 89.08(13) . .
Na P1 Na 91.68(11) 5_455 .
Na P1 Na 91.68(11) 6_665 .
Ga P1 Ca 81.03(8) . 6
Na P1 Ca 70.37(8) 5_455 6
Na P1 Ca 122.89(12) 6_665 6
Na P1 Ca 137.11(6) . 6
Ga P1 Ca 81.03(8) . 5_565
Na P1 Ca 122.89(12) 5_455 5_565
Na P1 Ca 70.37(8) 6_665 5_565
Na P1 Ca 137.11(6) . 5_565
Ca P1 Ca 82.55(10) 6 5_565
Ga P1 Ca 67.58(5) . 3_565
Na P1 Ca 74.78(10) 5_455 3_565
Na P1 Ca 147.70(12) 6_665 3_565
Na P1 Ca 65.79(7) . 3_565
Ca P1 Ca 71.89(4) 6 3_565
Ca P1 Ca 141.82(8) 5_565 3_565
Ga P1 Ca 67.58(5) . 2_665
Na P1 Ca 147.70(12) 5_455 2_665
Na P1 Ca 74.78(10) 6_665 2_665
Na P1 Ca 65.79(7) . 2_665
Ca P1 Ca 141.82(8) 6 2_665
Ca P1 Ca 71.89(4) 5_565 2_665
Ca P1 Ca 112.50(11) 3_565 2_665
Ga P2 Ca 130.27(7) . 4_664
Ga P2 Ca 130.27(7) . 6_554
Ca P2 Ca 82.71(11) 4_664 6_554
Ga P2 Ca 130.27(7) . 5_564
Ca P2 Ca 82.71(11) 4_664 5_564
Ca P2 Ca 82.71(11) 6_554 5_564
Ga P2 Na 83.06(10) . 2_665
Ca P2 Na 72.51(6) 4_664 2_665
Ca P2 Na 72.51(6) 6_554 2_665
Ca P2 Na 146.67(15) 5_564 2_665
Ga P2 Na 83.06(10) . 3_565
Ca P2 Na 72.51(6) 4_664 3_565
Ca P2 Na 146.67(15) 6_554 3_565
Ca P2 Na 72.51(6) 5_564 3_565
Na P2 Na 118.56(4) 2_665 3_565
Ga P2 Na 83.06(10) . .
Ca P2 Na 146.67(15) 4_664 .
Ca P2 Na 72.51(6) 6_554 .
Ca P2 Na 72.51(6) 5_564 .
Na P2 Na 118.56(4) 2_665 .
Na P2 Na 118.56(4) 3_565 .
Ga P2 Ca 62.18(7) . 3_565
Ca P2 Ca 129.72(3) 4_664 3_565
Ca P2 Ca 68.09(3) 6_554 3_565
Ca P2 Ca 129.72(3) 5_564 3_565
Na P2 Ca 60.30(4) 2_665 3_565
Na P2 Ca 145.24(15) 3_565 3_565
Na P2 Ca 60.31(4) . 3_565
Ga P2 Ca 62.18(7) . 2_665
Ca P2 Ca 129.72(3) 4_664 2_665
Ca P2 Ca 129.72(3) 6_554 2_665
Ca P2 Ca 68.09(3) 5_564 2_665
Na P2 Ca 145.24(15) 2_665 2_665
Na P2 Ca 60.30(4) 3_565 2_665
Na P2 Ca 60.31(4) . 2_665
Ca P2 Ca 99.98(9) 3_565 2_665
Ga P2 Ca 62.18(7) . .
Ca P2 Ca 68.09(3) 4_664 .
Ca P2 Ca 129.72(3) 6_554 .
Ca P2 Ca 129.72(3) 5_564 .
Na P2 Ca 60.31(4) 2_665 .
Na P2 Ca 60.31(4) 3_565 .
Na P2 Ca 145.24(15) . .
Ca P2 Ca 99.98(9) 3_565 .
Ca P2 Ca 99.98(9) 2_665 .

loop_
_geom_bond_atom_site_label_1
_geom_bond_atom_site_label_2
_geom_bond_distance
_geom_bond_site_symmetry_2
Na P1 2.796(2) 5_454
Na P1 2.796(2) 6_664
Na P1 2.949(5) .
Na P2 3.169(4) .
Na Ca 3.324(3) 3_565
Na Ca 3.324(3) 2_665
Na Ca 3.630(4) 6_554
Na Ca 3.630(4) 5_564
Na Na 3.726(7) 3_465
Na Na 3.726(7) 2_675
Na Na 4.123(3) 5_454
Na Na 4.123(3) 6_664
Ca P2 2.963(3) 4_665
Ca P1 2.968(3) 6_654
Ca P1 2.968(3) 5_554
Ca Ga 3.151(2) .
Ca P1 3.163(2) 2_665
Ca P1 3.163(2) 3_565
Ca Na 3.324(3) 2_665
Ca Na 3.324(3) 3_565
Ca P2 3.433(3) .
Ca Ga 3.503(3) 4_664
Ca Ca 3.6018(19) 4_664
Ca Ca 3.6018(19) 4_665
Ga P1 2.381(2) 2_665
Ga P1 2.381(2) 3_565
Ga P1 2.381(2) .
Ga P2 2.443(4) .
Ga Ca 3.151(2) 3_565
Ga Ca 3.151(2) 2_665
Ga Ca 3.503(3) 4_665
Ga Ca 3.503(3) 6
Ga Ca 3.503(3) 5_565
P1 Na 2.796(2) 5_455
P1 Na 2.796(2) 6_665
P1 Ca 2.968(3) 6
P1 Ca 2.968(3) 5_565
P1 Ca 3.163(2) 3_565
P1 Ca 3.163(2) 2_665
P2 Ca 2.963(3) 4_664
P2 Ca 2.963(3) 6_554
P2 Ca 2.963(3) 5_564
P2 Na 3.169(4) 2_665
P2 Na 3.169(4) 3_565
P2 Ca 3.433(3) 3_565
P2 Ca 3.433(3) 2_665
